data_5000353
loop_
_publ_author_name
'Guillem Arom\'i'
'Sumit Bhaduri'
'Pau Art\'us'
'Kirsten Folting'
'George Christou'

_publ_section_title
;
Bridging Nitrate Groups in [Mn4O3(NO3)(O2CMe)3(R2dbm)3] (R = H, Et) and
[Mn4O2(NO3)(O2CEt)6(bpy)2](ClO4): Acidolysis Routes to Tetranuclear
Manganese Carboxylate Complexes
;
_journal_name_full 'Inorganic Chemistry'
_journal_page_first 805
_journal_page_last 817
_journal_paper_doi 10.1021/ic0105617
_journal_volume 41
_journal_year 2002
_chemical_formula_moiety 'C38 H46 Mn4 N5 O17 1+, Cl O4 1-, (C H2 Cl2)1.5'
_chemical_formula_sum 'C39.5 H49 Cl4 Mn4 N5 O21'
_chemical_formula_weight 1291.41
_space_group_IT_number 14
_symmetry_cell_setting monoclinic
_symmetry_space_group_name_Hall '-P 2ybc'
_symmetry_space_group_name_H-M 'P 1 21/c 1'
_atom_sites_solution_hydrogens geom
_atom_sites_solution_primary direct
_atom_sites_solution_secondary difmap
_cell_angle_alpha 90
_cell_angle_beta 97.27(1)
_cell_angle_gamma 90
_cell_formula_units_Z 8
_cell_length_a 26.025(4)
_cell_length_b 13.488(2)
_cell_length_c 32.102(6)
_cell_measurement_reflns_used 88
_cell_measurement_temperature 108
_cell_measurement_theta_max 14.22
_cell_measurement_theta_min 9.24
_cell_volume 11178(5)
_diffrn_ambient_temperature 108
_diffrn_detector_area_resol_mean ?
_diffrn_measured_fraction_theta_full 0
_diffrn_measured_fraction_theta_max 1
_diffrn_measurement_device_type 'refurbished Picker diffractometer'
_diffrn_measurement_method '\q/2\q scans'
_diffrn_radiation_type 'Mo K\a'
_diffrn_radiation_wavelength 0.71069
_diffrn_reflns_av_R_equivalents 0.086
_diffrn_reflns_limit_h_max 31
_diffrn_reflns_limit_h_min -30
_diffrn_reflns_limit_k_max 0
_diffrn_reflns_limit_k_min -16
_diffrn_reflns_limit_l_max 6
_diffrn_reflns_limit_l_min -38
_diffrn_reflns_number 24015
_diffrn_reflns_theta_full 0
_diffrn_reflns_theta_max 25.1173
_diffrn_reflns_theta_min 3.02042
_diffrn_standards_decay_% 0.2
_diffrn_standards_interval_count 300
_diffrn_standards_number 4
_exptl_absorpt_coefficient_mu 1.1489
_exptl_absorpt_correction_T_max 0.721
_exptl_absorpt_correction_T_min 0.527
_exptl_absorpt_correction_type analytical
_exptl_absorpt_process_details Tompa
_exptl_crystal_colour red
_exptl_crystal_density_diffrn 1.535
_exptl_crystal_density_meas ?
_exptl_crystal_density_method 'not measured'
_exptl_crystal_description prism
_exptl_crystal_F_000 5256
_exptl_crystal_size_max 0.60
_exptl_crystal_size_mid 0.60
_exptl_crystal_size_min 0.30
_refine_diff_density_max 1.18
_refine_diff_density_min -1.08
_refine_ls_abs_structure_details none
_refine_ls_abs_structure_Flack ?
_refine_ls_extinction_coef -0.000000041(14)
_refine_ls_extinction_expression
;
Larson, A. C. (1967).  Acta Cryst. 23, p. 664.  Eq. (3)
;
_refine_ls_extinction_method Zachariasen
_refine_ls_goodness_of_fit_ref 1.4549
_refine_ls_hydrogen_treatment noref
_refine_ls_matrix_type full
_refine_ls_number_parameters 1322
_refine_ls_number_reflns 76450
_refine_ls_R_factor_gt 0.0864
_refine_ls_shift/su_max 0.0797
_refine_ls_structure_factor_coef F
_refine_ls_weighting_details w^-1^=\s^2^(F)+(.07F)^2^
_refine_ls_weighting_scheme calc
_refine_ls_wR_factor_ref 0.0764
_reflns_number_gt 7645
_reflns_number_total 19746
_reflns_threshold_expression F^2^>2.0\s(F^2^)
_cod_original_sg_symbol_H-M 'P 21/c'
_cod_database_code 5000353

loop_
_symmetry_equiv_pos_as_xyz
x,y,z
-x,1/2+y,1/2-z
x,1/2-y,1/2+z
-x,-y,-z

loop_
_atom_site_label
_atom_site_type_symbol
_atom_site_fract_x
_atom_site_fract_y
_atom_site_fract_z
_atom_site_U_iso_or_equiv
_atom_site_adp_type
_atom_site_occupancy
_atom_site_disorder_group
_atom_site_disorder_assembly
Mn1 Mn 0.07045(7) 0.10553(15) 0.14333(6) 0.0260(7) Uani 1 0 .
Mn2 Mn 0.13421(8) 0.27652(16) 0.13917(7) 0.0302(8) Uani 1 0 .
Mn3 Mn 0.14811(8) 0.09047(16) 0.07171(6) 0.0306(8) Uani 1 0 .
Mn4 Mn 0.01151(8) 0.32444(16) 0.14467(8) 0.0391(9) Uani 1 0 .
O5 O 0.1325(3) 0.1421(6) 0.1218(2) 0.024(3) Uani 1 0 .
O6 O 0.0695(3) 0.2434(6) 0.1543(3) 0.027(3) Uani 1 0 .
O7 O 0.1186(3) 0.0945(7) 0.2102(3) 0.034(3) Uani 1 0 .
N8 N 0.1566(4) 0.1475(8) 0.2264(4) 0.028(4) Uani 1 0 .
O9 O 0.1722(3) 0.2167(7) 0.2034(3) 0.033(3) Uani 1 0 .
O10 O 0.1728(5) 0.1390(9) 0.2623(4) 0.079(5) Uani 1 0 .
O11 O 0.0801(3) -0.0381(6) 0.1417(3) 0.024(3) Uani 1 0 .
C12 C 0.0928(5) -0.0893(12) 0.1108(4) 0.034(5) Uani 1 0 .
O13 O 0.1128(3) -0.0549(7) 0.0809(3) 0.030(3) Uani 1 0 .
C14 C 0.0835(7) -0.1993(10) 0.1154(5) 0.056(7) Uani 1 0 .
C15 C 0.1276(13) -0.254(3) 0.0949(10) 0.056(10) Uiso 0.5 0 .
O16 O 0.0290(3) 0.1045(7) 0.0816(3) 0.039(4) Uani 1 0 .
C17 C 0.0402(7) 0.1265(13) 0.0464(6) 0.055(7) Uani 1 0 .
O18 O 0.0869(3) 0.1326(8) 0.0367(3) 0.043(4) Uani 1 0 .
C19 C -0.0018(5) 0.1344(16) 0.0092(4) 0.072(8) Uani 1 0 .
C20 C -0.0549(6) 0.1312(14) 0.0233(5) 0.068(7) Uani 1 0 .
O21 O 0.1966(3) 0.2157(7) 0.0639(3) 0.038(4) Uani 1 0 .
C22 C 0.2207(6) 0.2719(11) 0.0906(5) 0.037(4) Uiso 1 0 .
O23 O 0.2029(3) 0.3026(6) 0.1241(3) 0.032(3) Uani 1 0 .
C24 C 0.2724(6) 0.3081(12) 0.0838(4) 0.044(6) Uani 1 0 .
C25 C 0.3026(7) 0.2383(17) 0.0637(6) 0.094(10) Uani 1 0 .
O26 O 0.0996(4) 0.3448(7) 0.0830(3) 0.047(4) Uani 1 0 .
C27 C 0.0528(7) 0.3594(13) 0.0688(6) 0.062(8) Uani 1 0 .
O28 O 0.0133(4) 0.3421(7) 0.0853(3) 0.045(4) Uani 1 0 .
C29 C 0.0450(8) 0.4130(17) 0.0279(8) 0.096(7) Uiso 1 0 .
C30 C 0.0752(15) 0.381(3) 0.0004(7) 0.22(2) Uani 1 0 .
O31 O 0.1405(3) 0.4035(6) 0.1690(3) 0.034(3) Uani 1 0 .
C32 C 0.1031(6) 0.4676(11) 0.1712(5) 0.038(6) Uani 1 0 .
O33 O 0.0575(4) 0.4550(7) 0.1566(3) 0.046(4) Uani 1 0 .
C34 C 0.1193(6) 0.5602(11) 0.1972(6) 0.059(7) Uani 1 0 .
C35 C 0.0742(6) 0.6182(11) 0.2080(5) 0.057(7) Uani 1 0 .
O36 O -0.0421(3) 0.2057(7) 0.1389(3) 0.040(4) Uani 1 0 .
C37 C -0.0361(5) 0.1234(11) 0.1563(5) 0.031(5) Uani 1 0 .
O38 O 0.0068(3) 0.0782(6) 0.1670(3) 0.031(3) Uani 1 0 .
C39 C -0.0839(6) 0.0675(11) 0.1667(5) 0.047(6) Uani 1 0 .
C40 C -0.1333(5) 0.1235(12) 0.1564(6) 0.065(7) Uani 1 0 .
N41 N 0.2132(4) 0.0196(8) 0.1000(3) 0.027(4) Uani 1 0 .
C42 C 0.2278(6) 0.0146(11) 0.1417(5) 0.046(6) Uani 1 0 .
C43 C 0.2682(6) -0.0418(13) 0.1600(5) 0.049(6) Uani 1 0 .
C44 C 0.2956(6) -0.0944(12) 0.1327(5) 0.056(7) Uani 1 0 .
C45 C 0.2820(6) -0.0901(12) 0.0900(5) 0.051(6) Uani 1 0 .
C46 C 0.2395(5) -0.0318(10) 0.0738(4) 0.031(5) Uani 1 0 .
C47 C 0.2202(5) -0.0243(10) 0.0292(4) 0.032(5) Uani 1 0 .
C48 C 0.2412(6) -0.0691(12) -0.0026(4) 0.047(6) Uani 1 0 .
C49 C 0.2212(6) -0.0532(14) -0.0432(5) 0.061(7) Uani 1 0 .
C50 C 0.1793(6) 0.0071(14) -0.0510(5) 0.053(7) Uani 1 0 .
C51 C 0.1561(5) 0.0514(12) -0.0186(4) 0.047(6) Uani 1 0 .
N52 N 0.1778(4) 0.0325(8) 0.0214(3) 0.030(4) Uani 1 0 .
N53 N 0.0044(5) 0.3298(9) 0.2077(4) 0.038(5) Uani 1 0 .
C54 C 0.0341(5) 0.2798(11) 0.2380(5) 0.038(6) Uani 1 0 .
C55 C 0.0305(6) 0.2946(10) 0.2799(5) 0.040(6) Uani 1 0 .
C56 C -0.0031(7) 0.3614(12) 0.2918(5) 0.053(7) Uani 1 0 .
C57 C -0.0340(5) 0.4134(11) 0.2612(5) 0.041(6) Uani 1 0 .
C58 C -0.0301(5) 0.3964(11) 0.2193(5) 0.037(6) Uani 1 0 .
C59 C -0.0613(6) 0.4414(11) 0.1834(6) 0.049(7) Uani 1 0 .
C60 C -0.1011(7) 0.5101(12) 0.1889(5) 0.058(7) Uani 1 0 .
C61 C -0.1275(7) 0.5459(13) 0.1546(7) 0.064(8) Uani 1 0 .
C62 C -0.1167(7) 0.5209(14) 0.1144(7) 0.073(9) Uani 1 0 .
C63 C -0.0761(6) 0.4521(13) 0.1105(6) 0.063(8) Uani 1 0 .
N64 N -0.0500(4) 0.4143(9) 0.1456(5) 0.044(5) Uani 1 0 .
C15A C 0.0874(19) -0.258(4) 0.0840(15) 0.103(15) Uiso 0.5 0 .
Mn65 Mn 0.42490(7) 0.76069(14) 0.31567(6) 0.0235(7) Uani 1 0 .
Mn66 Mn 0.33366(8) 0.87772(15) 0.29845(6) 0.0257(7) Uani 1 0 .
Mn67 Mn 0.31775(8) 0.63249(15) 0.30653(6) 0.0287(7) Uani 1 0 .
Mn68 Mn 0.41230(8) 0.95303(15) 0.37911(6) 0.0244(7) Uani 1 0 .
O69 O 0.3544(3) 0.7432(6) 0.2941(3) 0.030(3) Uani 1 0 .
O70 O 0.4008(3) 0.8897(6) 0.3281(2) 0.021(3) Uani 1 0 .
O71 O 0.4375(3) 0.8256(6) 0.2492(3) 0.030(3) Uani 1 0 .
N72 N 0.4054(4) 0.8769(8) 0.2251(3) 0.022(4) Uani 1 0 .
O73 O 0.3632(3) 0.9031(6) 0.2360(3) 0.033(3) Uani 1 0 .
O74 O 0.4155(3) 0.9013(7) 0.1903(3) 0.036(4) Uani 1 0 .
O75 O 0.4484(3) 0.6393(7) 0.2935(3) 0.030(3) Uani 1 0 .
C76 O 0.4256(7) 0.5521(13) 0.2946(5) 0.119(9) Uani 1 0 .
O77 O 0.3816(4) 0.5362(8) 0.3057(3) 0.043(4) Uani 1 0 .
C78 C 0.4566(6) 0.4664(12) 0.2781(5) 0.046(4) Uiso 1 0 .
C79 C 0.4300(8) 0.4181(18) 0.2440(8) 0.126(12) Uani 1 0 .
O80 O 0.4155(3) 0.6902(6) 0.3746(3) 0.030(3) Uani 1 0 .
C81 C 0.3768(6) 0.6566(9) 0.3877(4) 0.031(5) Uani 1 0 .
O82 O 0.3308(4) 0.6392(6) 0.3674(3) 0.035(4) Uani 1 0 .
C83 C 0.3795(6) 0.6256(12) 0.4347(5) 0.052(6) Uani 1 0 .
C84 C 0.4245(7) 0.6680(12) 0.4611(5) 0.060(7) Uani 1 0 .
O85 O 0.2457(4) 0.7102(8) 0.2975(3) 0.043(4) Uani 1 0 .
C86 C 0.2342(5) 0.7844(14) 0.2762(5) 0.041(6) Uani 1 0 .
O87 O 0.2664(3) 0.8558(7) 0.2676(3) 0.036(4) Uani 1 0 .
C88 C 0.1784(6) 0.8015(14) 0.2594(6) 0.072(8) Uani 1 0 .
C89 C 0.1694(7) 0.8527(14) 0.2197(6) 0.074(8) Uani 1 0 .
O90 O 0.2982(3) 0.8683(7) 0.3545(3) 0.043(4) Uani 1 0 .
C91 C 0.3148(7) 0.8649(10) 0.3927(5) 0.046(7) Uani 1 0 .
O92 O 0.3639(4) 0.8805(7) 0.4076(3) 0.036(4) Uani 1 0 .
C93 C 0.2788(6) 0.8419(11) 0.4245(4) 0.043(6) Uani 1 0 .
C94 C 0.2274(7) 0.8047(16) 0.4045(6) 0.086(9) Uani 1 0 .
O95 O 0.3204(3) 1.0205(7) 0.2952(3) 0.034(4) Uani 1 0 .
C96 C 0.3280(5) 1.0822(12) 0.3245(5) 0.039(6) Uani 1 0 .
O97 O 0.3531(3) 1.0645(6) 0.3604(3) 0.037(4) Uani 1 0 .
C98 C 0.3081(7) 1.1845(13) 0.3159(6) 0.070(8) Uani 1 0 .
C99 C 0.3532(8) 1.2580(14) 0.3180(7) 0.098(10) Uani 1 0 .
O100 O 0.4828(3) 0.8714(6) 0.3960(3) 0.031(3) Uani 1 0 .
C101 C 0.5113(6) 0.8288(11) 0.3715(5) 0.036(6) Uani 1 0 .
O102 O 0.4955(3) 0.7891(6) 0.3365(3) 0.030(3) Uani 1 0 .
C103 C 0.5690(6) 0.8328(12) 0.3842(5) 0.052(6) Uani 1 0 .
C104 C 0.5904(6) 0.9350(14) 0.3792(6) 0.068(8) Uani 1 0 .
N105 N 0.3013(4) 0.5963(9) 0.2435(3) 0.035(4) Uani 1 0 .
C106 C 0.3203(6) 0.6439(11) 0.2134(4) 0.042(6) Uani 1 0 .
C107 C 0.3097(7) 0.6183(13) 0.1720(5) 0.055(7) Uani 1 0 .
C108 C 0.2792(7) 0.5357(14) 0.1611(5) 0.057(7) Uani 1 0 .
C109 C 0.2587(5) 0.4847(11) 0.1937(5) 0.045(6) Uani 1 0 .
C110 C 0.2716(5) 0.5146(10) 0.2355(4) 0.027(3) Uiso 1 0 .
C111 C 0.2525(5) 0.4681(10) 0.2721(5) 0.034(5) Uani 1 0 .
C112 C 0.2186(5) 0.3900(11) 0.2704(5) 0.042(6) Uani 1 0 .
C113 C 0.2041(5) 0.3521(12) 0.3070(5) 0.048(6) Uani 1 0 .
C114 C 0.2239(6) 0.3912(10) 0.3451(5) 0.046(6) Uani 1 0 .
C115 C 0.2597(5) 0.4706(11) 0.3443(5) 0.041(4) Uiso 1 0 .
N116 N 0.2735(4) 0.5081(8) 0.3097(4) 0.036(5) Uani 1 0 .
N117 N 0.4607(4) 1.0563(8) 0.3579(3) 0.029(4) Uani 1 0 .
C118 C 0.4711(5) 1.0669(10) 0.3192(4) 0.035(5) Uani 1 0 .
C119 C 0.5029(5) 1.1402(11) 0.3057(5) 0.040(6) Uani 1 0 .
C120 C 0.5254(6) 1.2064(11) 0.3364(5) 0.044(6) Uani 1 0 .
C121 C 0.5165(6) 1.1953(10) 0.3778(5) 0.040(6) Uani 1 0 .
C122 C 0.4829(5) 1.1217(10) 0.3880(4) 0.023(4) Uani 1 0 .
C123 C 0.4680(5) 1.1055(9) 0.4296(4) 0.023(4) Uani 1 0 .
C124 C 0.4874(6) 1.1622(11) 0.4645(5) 0.041(6) Uani 1 0 .
C125 C 0.4716(6) 1.1387(11) 0.5025(4) 0.047(6) Uani 1 0 .
C126 C 0.4349(6) 1.0621(12) 0.5060(5) 0.047(4) Uiso 1 0 .
C127 C 0.4182(6) 1.0096(10) 0.4702(5) 0.039(6) Uani 1 0 .
N128 N 0.4339(4) 1.0332(8) 0.4329(3) 0.024(4) Uani 1 0 .
Cl129 Cl -0.08658(18) 0.7885(3) 0.10350(14) 0.0555(18) Uani 1 0 .
O130 O -0.0647(5) 0.8770(9) 0.0906(4) 0.076(5) Uani 1 0 .
O131 O -0.1192(4) 0.8073(11) 0.1339(4) 0.097(6) Uani 1 0 .
O132 O -0.0465(4) 0.7227(9) 0.1212(4) 0.077(5) Uani 1 0 .
O133 O -0.1156(7) 0.7452(9) 0.0685(5) 0.140(8) Uani 1 0 .
Cl134 Cl 0.34813(17) -0.3273(3) 0.05355(13) 0.0491(16) Uani 1 0 .
O135 O 0.3949(4) -0.3544(8) 0.0387(3) 0.068(5) Uani 1 0 .
O136 O 0.3182(5) -0.2638(9) 0.0241(3) 0.079(5) Uani 1 0 .
O137 O 0.3190(5) -0.4091(11) 0.0631(5) 0.120(7) Uani 1 0 .
O138 O 0.3620(4) -0.2729(9) 0.0923(3) 0.072(5) Uani 1 0 .
C139 C 0.3566(6) 1.1242(13) 0.2051(6) 0.074(8) Uani 1 0 .
Cl140 Cl 0.41887(17) 1.1541(3) 0.20825(15) 0.0651(19) Uani 1 0 .
Cl141 Cl 0.31277(19) 1.2231(4) 0.19203(17) 0.090(2) Uani 1 0 .
C142 C 0.4727(8) 1.0367(18) 0.1160(6) 0.096(10) Uani 1 0 .
Cl143 Cl 0.5139(3) 0.9494(5) 0.0998(2) 0.141(4) Uani 1 0 .
Cl144 Cl 0.4211(3) 1.0620(8) 0.0799(3) 0.209(6) Uani 1 0 .
C145 C 0.1999(9) -0.382(3) 0.0360(13) 0.28(3) Uani 1 0 .
Cl146 Cl 0.1550(3) -0.3468(7) -0.0050(2) 0.181(5) Uani 1 0 .
Cl147 Cl 0.1773(3) -0.4714(8) 0.0679(3) 0.212(6) Uani 1 0 .
C148 C 0.3539(12) 0.328(3) 0.4417(10) 0.109(11) Uiso 0.704943 0 .
C149 C 0.2725(10) 0.249(2) 0.4338(8) 0.079(8) Uiso 0.774103 0 .
C150 C 0.2461(9) 0.1582(19) 0.4236(8) 0.106(8) Uiso 0.921761 0 .
C151 C 0.2375(8) 0.1185(16) 0.4623(7) 0.087(7) Uiso 0.929626 0 .
C152 C 0.2806(15) 0.079(3) 0.4891(13) 0.071(12) Uiso 0.448541 0 .
C153 C 0.2841(10) 0.329(2) 0.4492(9) 0.069(8) Uiso 0.659018 0 .
C154 C 0.3325(11) 0.242(2) 0.4446(9) 0.084(9) Uiso 0.693321 0 .
H1 H 0.0019 0.1972 -0.0054 0.081 Uiso 1 0 .
H2 H 0.0015 0.0831 -0.0113 0.081 Uiso 1 0 .
H3 H -0.0829 0.1362 0.0009 0.0719 Uiso 1 0 .
H4 H -0.0601 0.0676 0.0374 0.0719 Uiso 1 0 .
H5 H -0.0596 0.1817 0.0435 0.0719 Uiso 1 0 .
H6 H 0.2688 0.3699 0.0679 0.0581 Uiso 1 0 .
H7 H 0.2918 0.3271 0.1111 0.0581 Uiso 1 0 .
H8 H 0.2844 0.222 0.0364 0.0939 Uiso 1 0 .
H9 H 0.3358 0.2636 0.0597 0.0939 Uiso 1 0 .
H10 H 0.307 0.1787 0.0796 0.0939 Uiso 1 0 .
H11 H 0.0101 0.4062 0.0154 0.0998 Uiso 1 0 .
H12 H 0.0509 0.4843 0.033 0.0998 Uiso 1 0 .
H13 H 0.072 0.3148 -0.0062 0.1711 Uiso 1 0 .
H14 H 0.0714 0.42 -0.0258 0.1711 Uiso 1 0 .
H15 H 0.1129 0.3928 0.0115 0.1711 Uiso 1 0 .
H16 H 0.1423 0.543 0.2219 0.0739 Uiso 1 0 .
H17 H 0.1399 0.6028 0.1804 0.0739 Uiso 1 0 .
H18 H 0.0836 0.6756 0.2238 0.0713 Uiso 1 0 .
H19 H 0.0513 0.6359 0.1832 0.0713 Uiso 1 0 .
H20 H 0.0538 0.5761 0.2247 0.0713 Uiso 1 0 .
H21 H -0.0866 0.0043 0.1513 0.0652 Uiso 1 0 .
H22 H -0.0796 0.0491 0.1961 0.0652 Uiso 1 0 .
H23 H -0.1385 0.14 0.127 0.0739 Uiso 1 0 .
H24 H -0.1627 0.0873 0.1629 0.0739 Uiso 1 0 .
H25 H -0.1315 0.1847 0.1719 0.0739 Uiso 1 0 .
H26 H 0.2082 0.0578 0.1597 0.0544 Uiso 1 0 .
H27 H 0.2779 -0.0477 0.1904 0.0622 Uiso 1 0 .
H28 H 0.3257 -0.1337 0.1438 0.0666 Uiso 1 0 .
H29 H 0.3019 -0.1282 0.071 0.0648 Uiso 1 0 .
H30 H 0.2707 -0.1123 0.0037 0.0604 Uiso 1 0 .
H31 H 0.2364 -0.0824 -0.0666 0.0715 Uiso 1 0 .
H32 H 0.1639 0.0203 -0.08 0.0656 Uiso 1 0 .
H33 H 0.1255 0.0941 -0.0242 0.0609 Uiso 1 0 .
H34 H 0.0592 0.2316 0.2303 0.0482 Uiso 1 0 .
H35 H 0.0522 0.2544 0.3012 0.0577 Uiso 1 0 .
H36 H -0.0062 0.3748 0.3219 0.0662 Uiso 1 0 .
H37 H -0.0595 0.4593 0.2692 0.0539 Uiso 1 0 .
H38 H -0.1098 0.529 0.2165 0.0693 Uiso 1 0 .
H39 H -0.1568 0.5919 0.1552 0.0795 Uiso 1 0 .
H40 H -0.1372 0.5485 0.0886 0.0813 Uiso 1 0 .
H41 H -0.0659 0.4364 0.0814 0.0805 Uiso 1 0 .
H42 H 0.4907 0.4893 0.2715 0.0702 Uiso 1 0 .
H43 H 0.4651 0.4173 0.3005 0.0702 Uiso 1 0 .
H44 H 0.4238 0.4671 0.2206 0.1178 Uiso 1 0 .
H45 H 0.4498 0.3661 0.2333 0.1178 Uiso 1 0 .
H46 H 0.3982 0.3951 0.2496 0.1178 Uiso 1 0 .
H47 H 0.3482 0.6427 0.4455 0.0627 Uiso 1 0 .
H48 H 0.3824 0.5529 0.4365 0.0627 Uiso 1 0 .
H49 H 0.4558 0.6495 0.4513 0.0689 Uiso 1 0 .
H50 H 0.4216 0.7393 0.4603 0.0689 Uiso 1 0 .
H51 H 0.4253 0.6479 0.4898 0.0689 Uiso 1 0 .
H52 H 0.1598 0.7398 0.2567 0.0814 Uiso 1 0 .
H53 H 0.162 0.8408 0.28 0.0814 Uiso 1 0 .
H54 H 0.1834 0.817 0.1981 0.0843 Uiso 1 0 .
H55 H 0.1329 0.8638 0.2102 0.0843 Uiso 1 0 .
H56 H 0.1854 0.918 0.2214 0.0843 Uiso 1 0 .
H57 H 0.2939 0.7919 0.4444 0.0576 Uiso 1 0 .
H58 H 0.2723 0.8992 0.441 0.0576 Uiso 1 0 .
H59 H 0.2102 0.8499 0.3838 0.0901 Uiso 1 0 .
H60 H 0.2317 0.7425 0.3875 0.0901 Uiso 1 0 .
H61 H 0.2029 0.7862 0.4228 0.0901 Uiso 1 0 .
H62 H 0.2896 1.1893 0.2875 0.0847 Uiso 1 0 .
H63 H 0.2849 1.2051 0.3348 0.0847 Uiso 1 0 .
H64 H 0.3763 1.2416 0.2989 0.1063 Uiso 1 0 .
H65 H 0.341 1.3251 0.3126 0.1063 Uiso 1 0 .
H66 H 0.3716 1.2575 0.3461 0.1063 Uiso 1 0 .
H67 H 0.577 0.8114 0.4138 0.0652 Uiso 1 0 .
H68 H 0.5867 0.7853 0.3684 0.0652 Uiso 1 0 .
H69 H 0.6268 0.9389 0.3877 0.0794 Uiso 1 0 .
H70 H 0.5832 0.9557 0.3507 0.0794 Uiso 1 0 .
H71 H 0.5737 0.9816 0.3962 0.0794 Uiso 1 0 .
H72 H 0.3429 0.7022 0.22 0.056 Uiso 1 0 .
H73 H 0.3224 0.657 0.1497 0.0686 Uiso 1 0 .
H74 H 0.2719 0.5115 0.1318 0.0677 Uiso 1 0 .
H75 H 0.2353 0.4291 0.1871 0.0557 Uiso 1 0 .
H76 H 0.2053 0.3611 0.2426 0.0539 Uiso 1 0 .
H77 H 0.1795 0.2979 0.3058 0.0582 Uiso 1 0 .
H78 H 0.2147 0.3662 0.3715 0.0581 Uiso 1 0 .
H79 H 0.2762 0.4989 0.3712 0.0575 Uiso 1 0 .
H80 H 0.4558 1.018 0.2985 0.0421 Uiso 1 0 .
H81 H 0.5081 1.1464 0.2762 0.0534 Uiso 1 0 .
H82 H 0.548 1.26 0.3288 0.0557 Uiso 1 0 .
H83 H 0.5332 1.2389 0.3996 0.054 Uiso 1 0 .
H84 H 0.5117 1.2173 0.4614 0.0563 Uiso 1 0 .
H85 H 0.4852 1.178 0.527 0.0568 Uiso 1 0 .
H86 H 0.4233 1.0496 0.5329 0.0627 Uiso 1 0 .
H87 H 0.394 0.9552 0.4725 0.0494 Uiso 1 0 .
H88 H 0.3493 1.0708 0.1844 0.0922 Uiso 1 0 .
H89 H 0.3498 1.095 0.2317 0.0922 Uiso 1 0 .
H90 H 0.4606 1.0165 0.1425 0.1106 Uiso 1 0 .
H91 H 0.4918 1.099 0.1233 0.1106 Uiso 1 0 .
H92 H 0.2044 -0.3171 0.057 0.2604 Uiso 1 0 .
H93 H 0.232 -0.3924 0.0309 0.2604 Uiso 1 0 .

loop_
_atom_site_aniso_label
_atom_site_aniso_U_11
_atom_site_aniso_U_22
_atom_site_aniso_U_33
_atom_site_aniso_U_12
_atom_site_aniso_U_13
_atom_site_aniso_U_23
Mn1 0.024(5) 0.028(2) 0.027(10) -0.0037(10) 0.0033(9) -0.0015(10)
Mn2 0.025(6) 0.030(2) 0.035(13) -0.0002(11) 0.0029(10) 0.0011(11)
Mn3 0.026(6) 0.044(3) 0.021(8) 0.0028(11) 0.0004(10) 0.0020(11)
Mn4 0.030(7) 0.033(2) 0.05(2) 0.0032(12) 0.0054(11) 0.0011(13)
O5 0.026(8) 0.028(6) 0.018(8) -0.001(4) 0.000(4) -0.003(4)
O6 0.027(8) 0.019(5) 0.034(14) -0.003(4) 0.005(4) -0.004(4)
O7 0.038(10) 0.029(6) 0.033(13) -0.009(5) -0.002(5) 0.000(5)
N8 0.029(10) 0.016(7) 0.040(17) -0.001(6) 0.005(6) -0.001(6)
O9 0.041(11) 0.022(6) 0.035(14) -0.002(5) 0.006(5) 0.004(5)
O10 0.10(3) 0.085(11) 0.039(16) -0.064(8) -0.022(7) 0.023(7)
O11 0.025(8) 0.020(5) 0.027(11) -0.003(4) 0.004(4) -0.006(4)
C12 0.032(11) 0.054(12) 0.014(10) 0.008(8) -0.006(7) 0.005(8)
O13 0.023(7) 0.039(6) 0.028(12) 0.001(5) 0.005(4) -0.013(5)
C14 0.09(2) 0.012(9) 0.08(3) -0.016(9) 0.044(10) -0.022(8)
O16 0.033(9) 0.048(7) 0.032(13) -0.002(5) -0.013(5) 0.002(6)
C17 0.050(16) 0.063(13) 0.05(2) 0.014(10) -0.009(9) -0.014(11)
O18 0.025(8) 0.081(9) 0.021(9) 0.007(6) -0.006(4) 0.019(6)
C19 0.018(9) 0.17(2) 0.028(14) 0.002(11) -0.011(7) 0.030(12)
C20 0.057(17) 0.108(17) 0.030(15) 0.025(12) -0.024(8) -0.023(10)
O21 0.028(9) 0.056(8) 0.030(12) -0.012(5) 0.002(4) 0.009(5)
O23 0.025(8) 0.030(6) 0.043(17) -0.004(4) 0.007(5) -0.002(5)
C24 0.048(15) 0.059(12) 0.028(14) -0.027(9) 0.010(7) 0.007(8)
C25 0.057(18) 0.15(2) 0.08(3) -0.012(13) 0.035(11) -0.079(15)
O26 0.039(11) 0.048(8) 0.05(2) 0.005(6) 0.007(5) 0.032(6)
C27 0.062(19) 0.062(13) 0.06(3) 0.026(11) -0.003(10) 0.045(10)
O28 0.030(9) 0.038(7) 0.07(3) 0.008(5) 0.017(6) 0.008(6)
C30 0.34(9) 0.27(4) 0.05(2) 0.17(4) -0.01(2) 0.02(2)
O31 0.024(8) 0.018(5) 0.06(2) -0.004(5) -0.002(5) 0.001(5)
C32 0.045(15) 0.026(10) 0.043(18) -0.006(8) 0.007(8) 0.010(8)
O33 0.021(7) 0.036(7) 0.08(3) 0.006(5) 0.008(6) -0.002(6)
C34 0.050(16) 0.035(11) 0.09(4) 0.013(9) 0.014(10) -0.012(10)
C35 0.052(16) 0.037(10) 0.08(3) -0.005(9) 0.015(9) -0.019(10)
O36 0.036(10) 0.025(6) 0.06(2) -0.001(5) 0.001(5) -0.002(5)
C37 0.014(8) 0.032(10) 0.05(2) -0.007(8) 0.014(7) -0.022(8)
O38 0.024(8) 0.034(6) 0.036(15) -0.006(5) 0.007(4) -0.008(5)
C39 0.034(12) 0.037(10) 0.07(3) -0.002(8) 0.007(8) -0.017(9)
C40 0.024(11) 0.053(12) 0.12(5) -0.008(9) 0.006(9) -0.016(11)
N41 0.035(11) 0.035(8) 0.012(8) -0.002(6) 0.000(5) -0.012(6)
C42 0.058(17) 0.055(12) 0.028(14) 0.005(9) 0.020(8) -0.025(8)
C43 0.038(13) 0.070(13) 0.034(16) 0.022(9) -0.016(8) -0.014(9)
C44 0.058(17) 0.063(13) 0.044(19) 0.033(10) -0.003(9) -0.001(10)
C45 0.051(16) 0.053(11) 0.04(2) 0.015(9) -0.013(8) -0.012(9)
C46 0.043(13) 0.027(9) 0.023(11) 0.009(7) -0.001(7) 0.006(7)
C47 0.037(12) 0.037(10) 0.021(11) -0.001(8) -0.000(7) 0.007(7)
C48 0.058(17) 0.067(13) 0.017(11) 0.008(9) 0.013(8) -0.005(8)
C49 0.049(16) 0.101(16) 0.036(17) 0.010(11) 0.019(9) -0.007(11)
C50 0.022(10) 0.102(16) 0.038(17) 0.001(10) 0.013(7) 0.003(10)
C51 0.037(12) 0.084(14) 0.015(10) -0.001(9) -0.010(7) 0.027(9)
N52 0.027(9) 0.035(8) 0.026(12) -0.015(6) -0.006(5) 0.007(6)
N53 0.032(10) 0.032(8) 0.05(2) -0.015(7) 0.017(7) -0.011(7)
C54 0.022(10) 0.031(10) 0.07(3) -0.006(7) 0.024(8) -0.003(9)
C55 0.050(15) 0.024(9) 0.05(2) 0.013(8) 0.019(8) -0.021(8)
C56 0.07(2) 0.042(11) 0.05(2) -0.022(10) 0.023(10) -0.015(9)
C57 0.033(12) 0.030(9) 0.06(3) 0.014(8) 0.019(8) -0.015(9)
C58 0.029(11) 0.031(10) 0.06(2) -0.005(8) 0.026(8) 0.006(9)
C59 0.034(13) 0.017(9) 0.10(4) -0.010(8) 0.015(10) -0.021(10)
C60 0.08(2) 0.043(11) 0.05(2) 0.006(10) -0.004(10) 0.021(9)
C61 0.07(2) 0.055(13) 0.07(3) -0.004(11) 0.031(12) -0.001(12)
C62 0.053(17) 0.056(14) 0.11(4) 0.000(11) 0.001(12) 0.009(13)
C63 0.039(14) 0.044(11) 0.11(4) 0.001(9) 0.006(11) 0.014(11)
N64 0.028(10) 0.025(8) 0.08(3) 0.003(6) 0.005(7) 0.005(8)
Mn65 0.026(6) 0.0201(17) 0.025(9) -0.0007(10) 0.0033(9) -0.0035(10)
Mn66 0.028(6) 0.027(2) 0.022(8) 0.0028(10) 0.0025(9) -0.0009(10)
Mn67 0.031(7) 0.029(2) 0.026(10) -0.0065(11) 0.0071(10) -0.0070(11)
Mn68 0.032(7) 0.0227(18) 0.019(7) -0.0064(10) 0.0062(9) -0.0022(10)
O69 0.047(12) 0.016(5) 0.029(12) -0.003(5) 0.013(5) 0.004(4)
O70 0.026(8) 0.016(5) 0.020(9) 0.012(4) -0.002(4) -0.008(4)
O71 0.032(9) 0.036(6) 0.023(10) 0.022(5) 0.003(4) 0.005(5)
N72 0.030(10) 0.017(7) 0.020(10) 0.001(6) 0.008(5) -0.008(6)
O73 0.044(12) 0.036(6) 0.018(8) 0.025(5) 0.005(4) 0.005(5)
O74 0.047(12) 0.037(7) 0.027(11) 0.008(5) 0.014(5) 0.005(5)
O75 0.045(12) 0.007(5) 0.039(15) -0.010(5) 0.008(5) -0.009(5)
C76 0.16(4) 0.110(15) 0.08(3) 0.070(15) -0.020(12) -0.014(11)
O77 0.027(9) 0.040(7) 0.07(3) -0.004(6) 0.017(6) -0.003(6)
C79 0.09(3) 0.13(2) 0.16(6) 0.012(15) 0.049(16) -0.104(19)
O80 0.032(9) 0.032(6) 0.030(12) 0.002(5) 0.014(5) 0.002(5)
C81 0.048(15) 0.015(8) 0.028(14) -0.004(7) -0.002(8) -0.017(7)
O82 0.056(14) 0.033(6) 0.018(9) -0.021(5) 0.012(5) -0.008(5)
C83 0.064(18) 0.060(12) 0.033(15) -0.028(10) 0.008(8) -0.019(9)
C84 0.10(3) 0.062(12) 0.021(12) -0.025(11) 0.002(9) -0.001(9)
O85 0.035(10) 0.040(7) 0.06(2) -0.004(5) 0.017(5) 0.003(6)
C86 0.019(10) 0.062(13) 0.041(18) -0.020(9) 0.004(7) -0.016(9)
O87 0.033(10) 0.043(7) 0.030(12) 0.011(5) -0.007(5) -0.009(5)
C88 0.049(16) 0.073(15) 0.09(4) -0.006(10) 0.007(11) 0.025(12)
C89 0.061(18) 0.090(16) 0.07(3) 0.023(11) 0.012(10) 0.049(12)
O90 0.033(9) 0.054(8) 0.040(16) 0.004(5) -0.006(5) 0.008(6)
C91 0.064(19) 0.014(8) 0.06(2) -0.007(9) 0.007(10) -0.010(8)
O92 0.051(13) 0.033(6) 0.026(11) -0.017(5) 0.016(5) 0.000(5)
C93 0.045(14) 0.054(11) 0.034(16) -0.013(9) 0.025(8) -0.003(8)
C94 0.07(2) 0.122(19) 0.07(3) -0.037(13) 0.042(11) 0.012(13)
O95 0.036(10) 0.025(6) 0.042(17) 0.006(5) 0.002(5) 0.002(5)
C96 0.031(11) 0.043(11) 0.040(18) 0.016(8) -0.005(8) 0.004(9)
O97 0.043(12) 0.030(6) 0.039(16) 0.005(5) 0.012(5) 0.002(5)
C98 0.057(18) 0.043(12) 0.11(4) 0.026(10) 0.015(11) -0.016(11)
C99 0.10(3) 0.048(13) 0.15(6) 0.021(13) 0.027(15) 0.037(14)
O100 0.038(10) 0.022(6) 0.030(12) 0.007(5) -0.006(5) -0.004(5)
C101 0.037(13) 0.027(9) 0.042(19) -0.001(8) -0.004(8) 0.019(8)
O102 0.021(7) 0.020(5) 0.046(18) -0.004(4) -0.004(5) -0.004(5)
C103 0.036(13) 0.053(12) 0.06(3) 0.020(9) -0.013(8) -0.045(9)
C104 0.049(16) 0.074(15) 0.08(3) -0.008(10) 0.014(10) -0.020(11)
N105 0.031(10) 0.040(8) 0.029(13) -0.001(6) -0.011(6) -0.018(6)
C106 0.064(18) 0.046(11) 0.015(10) 0.000(9) 0.005(8) -0.004(8)
C107 0.07(2) 0.055(13) 0.037(17) -0.001(10) 0.010(9) 0.003(9)
C108 0.08(2) 0.066(14) 0.022(12) 0.010(11) 0.002(9) -0.003(9)
C109 0.042(13) 0.038(10) 0.05(2) 0.013(8) -0.022(8) -0.037(9)
C111 0.028(11) 0.029(9) 0.044(19) 0.013(7) 0.002(7) -0.003(8)
C112 0.026(10) 0.030(10) 0.07(3) -0.010(8) -0.008(8) -0.006(9)
C113 0.031(12) 0.060(13) 0.05(2) -0.024(9) 0.001(8) -0.022(10)
C114 0.062(18) 0.021(9) 0.06(3) 0.005(8) 0.042(9) 0.017(8)
N116 0.041(12) 0.030(8) 0.035(15) -0.007(6) -0.000(6) 0.013(6)
N117 0.042(12) 0.028(7) 0.020(10) -0.006(6) 0.010(6) 0.004(6)
C118 0.039(13) 0.039(10) 0.029(14) 0.009(8) 0.014(7) -0.000(7)
C119 0.040(13) 0.046(11) 0.038(17) -0.002(8) 0.022(8) -0.001(8)
C120 0.058(17) 0.033(10) 0.044(19) 0.005(9) 0.017(9) 0.022(8)
C121 0.056(16) 0.015(8) 0.05(2) -0.012(8) 0.012(8) -0.012(7)
C122 0.020(8) 0.019(8) 0.029(13) 0.011(7) -0.007(6) -0.001(7)
C123 0.034(11) 0.027(8) 0.009(8) -0.007(7) 0.012(6) -0.002(6)
C124 0.057(17) 0.033(10) 0.034(16) -0.003(8) 0.002(8) -0.005(8)
C125 0.069(19) 0.043(11) 0.026(13) -0.013(9) -0.001(8) -0.007(8)
C127 0.07(2) 0.019(8) 0.029(14) -0.013(8) 0.023(8) -0.007(7)
N128 0.032(10) 0.019(7) 0.025(11) -0.003(6) 0.012(5) -0.003(5)
Cl129 0.068(16) 0.043(4) 0.050(18) 0.002(3) -0.013(3) -0.000(2)
O130 0.08(2) 0.073(10) 0.07(3) 0.000(8) 0.008(7) 0.032(8)
O131 0.059(16) 0.138(15) 0.10(4) 0.038(9) 0.042(8) 0.031(10)
O132 0.068(17) 0.087(11) 0.08(3) 0.024(8) 0.005(7) 0.006(8)
O133 0.21(5) 0.053(10) 0.12(5) 0.001(10) -0.104(13) -0.007(9)
Cl134 0.060(14) 0.049(4) 0.040(15) 0.016(2) 0.012(2) 0.001(2)
O135 0.09(2) 0.081(10) 0.038(15) 0.036(8) 0.025(6) -0.008(6)
O136 0.11(3) 0.075(10) 0.05(2) 0.058(8) -0.006(7) 0.005(7)
O137 0.09(2) 0.106(13) 0.15(6) -0.039(10) -0.038(10) 0.064(11)
O138 0.08(2) 0.101(11) 0.035(15) 0.064(8) 0.005(6) -0.005(7)
C139 0.050(16) 0.060(13) 0.11(4) 0.016(10) 0.003(11) 0.033(12)
Cl140 0.061(14) 0.053(4) 0.08(3) -0.001(2) 0.003(2) 0.000(3)
Cl141 0.078(18) 0.087(6) 0.10(4) 0.036(3) -0.010(3) 0.020(3)
C142 0.09(3) 0.14(2) 0.06(2) 0.007(16) 0.002(12) -0.016(14)
Cl143 0.19(4) 0.088(7) 0.16(6) -0.021(5) 0.069(6) 0.000(5)
Cl144 0.16(4) 0.239(17) 0.21(8) 0.039(8) -0.058(7) -0.063(8)
C145 0.048(19) 0.38(6) 0.40(15) -0.01(2) -0.01(2) 0.33(5)
Cl146 0.17(4) 0.245(17) 0.14(5) 0.059(7) 0.059(6) 0.095(7)
Cl147 0.11(2) 0.262(18) 0.27(10) 0.002(6) 0.012(6) 0.170(9)

loop_
_atom_type_symbol
_atom_type_description
_atom_type_scat_dispersion_real
_atom_type_scat_dispersion_imag
_atom_type_scat_source
Mn Mn 0.295 0.729 'International Tables Vol. IV (1974) Table 2.2B'
Cl Cl 0.132 0.159 'International Tables Vol. IV (1974) Table 2.2B'
O O 0.008 0.006 'International Tables Vol. IV (1974) Table 2.2B'
N N 0.004 0.003 'International Tables Vol. IV (1974) Table 2.2B'
C C 0.002 0.002 'International Tables Vol. IV (1974) Table 2.2B'
H H 0 0 'International Tables Vol. IV (1974) Table 2.2B'

loop_
_geom_angle_atom_site_label_1
_geom_angle_atom_site_label_2
_geom_angle_atom_site_label_3
_geom_angle
_geom_angle_site_symmetry_1
_geom_angle_site_symmetry_2
_geom_angle_site_symmetry_3
_geom_angle_publ_flag
Mn2 Mn1 O5 41.2(2) . . . no
Mn2 Mn1 O6 40.2(3) . . . no
Mn2 Mn1 O7 81.2(2) . . . no
Mn2 Mn1 O11 136.2(3) . . . no
Mn2 Mn1 O16 101.0(3) . . . no
Mn2 Mn1 O38 134.5(3) . . . no
O5 Mn1 O6 81.0(4) . . . no
O5 Mn1 O7 88.2(3) . . . no
O5 Mn1 O11 97.4(4) . . . no
O5 Mn1 O16 91.0(4) . . . no
O5 Mn1 O38 175.7(4) . . . no
O6 Mn1 O7 84.8(3) . . . no
O6 Mn1 O11 169.4(4) . . . no
O6 Mn1 O16 99.3(4) . . . no
O6 Mn1 O38 94.7(4) . . . no
O7 Mn1 O11 84.6(3) . . . no
O7 Mn1 O16 175.6(4) . . . no
O7 Mn1 O38 90.7(3) . . . no
O11 Mn1 O16 91.2(4) . . . no
O11 Mn1 O38 86.7(4) . . . no
O16 Mn1 O38 90.3(4) . . . no
Mn1 Mn2 O5 41.3(2) . . . no
Mn1 Mn2 O6 41.0(3) . . . no
Mn1 Mn2 O9 82.1(2) . . . no
Mn1 Mn2 O23 135.8(3) . . . no
Mn1 Mn2 O26 101.7(3) . . . no
Mn1 Mn2 O31 134.2(3) . . . no
O5 Mn2 O6 81.9(3) . . . no
O5 Mn2 O9 85.4(3) . . . no
O5 Mn2 O23 95.0(4) . . . no
O5 Mn2 O26 100.0(4) . . . no
O5 Mn2 O31 167.8(4) . . . no
O6 Mn2 O9 89.0(3) . . . no
O6 Mn2 O23 176.5(4) . . . no
O6 Mn2 O26 91.4(4) . . . no
O6 Mn2 O31 96.0(4) . . . no
O9 Mn2 O23 89.0(3) . . . no
O9 Mn2 O26 174.6(4) . . . no
O9 Mn2 O31 82.5(3) . . . no
O23 Mn2 O26 90.9(4) . . . no
O23 Mn2 O31 86.6(4) . . . no
O26 Mn2 O31 92.1(4) . . . no
O5 Mn3 O13 94.4(3) . . . no
O5 Mn3 O18 98.2(4) . . . no
O5 Mn3 O21 90.1(4) . . . no
O5 Mn3 N41 92.9(4) . . . no
O5 Mn3 N52 170.3(4) . . . no
O13 Mn3 O18 90.7(4) . . . no
O13 Mn3 O21 168.6(3) . . . no
O13 Mn3 N41 82.0(4) . . . no
O13 Mn3 N52 88.4(4) . . . no
O18 Mn3 O21 99.0(4) . . . no
O18 Mn3 N41 167.3(4) . . . no
O18 Mn3 N52 91.1(4) . . . no
O21 Mn3 N41 87.3(4) . . . no
O21 Mn3 N52 85.5(4) . . . no
N41 Mn3 N52 78.3(4) . . . no
O6 Mn4 O28 96.7(4) . . . no
O6 Mn4 O33 91.7(3) . . . no
O6 Mn4 O36 94.7(4) . . . no
O6 Mn4 N53 91.7(5) . . . no
O6 Mn4 N64 169.7(5) . . . no
O28 Mn4 O33 89.6(4) . . . no
O28 Mn4 O36 96.0(4) . . . no
O28 Mn4 N53 170.1(5) . . . no
O28 Mn4 N64 93.3(5) . . . no
O33 Mn4 O36 171.0(4) . . . no
O33 Mn4 N53 85.0(4) . . . no
O33 Mn4 N64 85.9(4) . . . no
O36 Mn4 N53 88.4(4) . . . no
O36 Mn4 N64 86.6(4) . . . no
N53 Mn4 N64 78.1(6) . . . no
Mn66 Mn65 O69 41.6(3) . . . no
Mn66 Mn65 O70 41.1(2) . . . no
Mn66 Mn65 O71 80.1(2) . . . no
Mn66 Mn65 O75 134.4(3) . . . no
Mn66 Mn65 O80 103.3(2) . . . no
Mn66 Mn65 O102 134.2(3) . . . no
O69 Mn65 O70 82.0(3) . . . no
O69 Mn65 O71 87.4(3) . . . no
O69 Mn65 O75 95.6(4) . . . no
O69 Mn65 O80 93.1(3) . . . no
O69 Mn65 O102 175.5(4) . . . no
O70 Mn65 O71 86.5(3) . . . no
O70 Mn65 O75 170.2(4) . . . no
O70 Mn65 O80 98.1(3) . . . no
O70 Mn65 O102 94.1(3) . . . no
O71 Mn65 O75 83.9(3) . . . no
O71 Mn65 O80 175.4(3) . . . no
O71 Mn65 O102 90.3(4) . . . no
O75 Mn65 O80 91.5(4) . . . no
O75 Mn65 O102 87.9(4) . . . no
O80 Mn65 O102 89.6(4) . . . no
Mn65 Mn66 O69 41.2(3) . . . no
Mn65 Mn66 O70 41.7(2) . . . no
Mn65 Mn66 O73 83.5(2) . . . no
Mn65 Mn66 O87 134.3(3) . . . no
Mn65 Mn66 O90 104.1(3) . . . no
Mn65 Mn66 O95 133.9(3) . . . no
O69 Mn66 O70 82.3(3) . . . no
O69 Mn66 O73 86.9(3) . . . no
O69 Mn66 O87 93.7(4) . . . no
O69 Mn66 O90 99.4(4) . . . no
O69 Mn66 O95 169.6(4) . . . no
O70 Mn66 O73 92.1(3) . . . no
O70 Mn66 O87 176.0(4) . . . no
O70 Mn66 O90 93.0(3) . . . no
O70 Mn66 O95 95.1(4) . . . no
O73 Mn66 O87 87.5(4) . . . no
O73 Mn66 O90 172.3(3) . . . no
O73 Mn66 O95 83.1(4) . . . no
O87 Mn66 O90 87.8(4) . . . no
O87 Mn66 O95 88.9(4) . . . no
O90 Mn66 O95 90.7(4) . . . no
O69 Mn67 O77 93.7(4) . . . no
O69 Mn67 O82 98.7(4) . . . no
O69 Mn67 O85 92.5(4) . . . no
O69 Mn67 N105 91.5(4) . . . no
O69 Mn67 N116 170.4(4) . . . no
O77 Mn67 O82 90.2(4) . . . no
O77 Mn67 O85 168.2(4) . . . no
O77 Mn67 N105 84.8(4) . . . no
O77 Mn67 N116 86.8(4) . . . no
O82 Mn67 O85 98.7(4) . . . no
O82 Mn67 N105 168.8(4) . . . no
O82 Mn67 N116 90.9(4) . . . no
O85 Mn67 N105 85.1(4) . . . no
O85 Mn67 N116 85.4(4) . . . no
N105 Mn67 N116 78.9(5) . . . no
O70 Mn68 O92 98.3(4) . . . no
O70 Mn68 O97 92.6(3) . . . no
O70 Mn68 O100 91.4(3) . . . no
O70 Mn68 N117 93.3(4) . . . no
O70 Mn68 N128 171.9(4) . . . no
O92 Mn68 O97 89.9(4) . . . no
O92 Mn68 O100 102.1(4) . . . no
O92 Mn68 N117 166.8(4) . . . no
O92 Mn68 N128 89.7(4) . . . no
O97 Mn68 O100 166.6(3) . . . no
O97 Mn68 N117 83.2(4) . . . no
O97 Mn68 N128 88.7(4) . . . no
O100 Mn68 N117 83.8(4) . . . no
O100 Mn68 N128 85.6(4) . . . no
N117 Mn68 N128 78.9(4) . . . no
O130 Cl129 O131 110.9(8) . . . no
O130 Cl129 O132 110.0(8) . . . no
O130 Cl129 O133 108.3(9) . . . no
O131 Cl129 O132 108.1(8) . . . no
O131 Cl129 O133 108.9(11) . . . no
O132 Cl129 O133 110.6(8) . . . no
O135 Cl134 O136 110.7(7) . . . no
O135 Cl134 O137 112.7(9) . . . no
O135 Cl134 O138 106.9(7) . . . no
O136 Cl134 O137 110.7(8) . . . no
O136 Cl134 O138 108.6(7) . . . no
O137 Cl134 O138 107.1(9) . . . no
Cl141 Cl140 C139 33.5(6) . . . no
Cl140 Cl141 C139 31.2(6) . . . no
Cl144 Cl143 C142 32.9(7) . . . no
Cl143 Cl144 C142 33.4(8) . . . no
Cl147 Cl146 C145 33.4(9) . . . no
Cl146 Cl147 C145 33.1(9) . . . no
Mn1 O5 Mn2 97.5(4) . . . no
Mn1 O5 Mn3 120.7(4) . . . no
Mn2 O5 Mn3 128.1(4) . . . no
Mn1 O6 Mn2 98.9(4) . . . no
Mn1 O6 Mn4 125.2(4) . . . no
Mn2 O6 Mn4 123.9(4) . . . no
Mn1 O7 N8 129.2(8) . . . no
Mn2 O9 N8 129.2(8) . . . no
Mn1 O11 C12 126.9(9) . . . no
Mn3 O13 C12 131.4(9) . . . no
Mn1 O16 C17 134.2(10) . . . no
Mn3 O18 C17 125.2(10) . . . no
Mn3 O21 C22 130.4(9) . . . no
Mn2 O23 C22 126.0(9) . . . no
Mn2 O26 C27 131.4(10) . . . no
Mn4 O28 C27 124.9(11) . . . no
Mn2 O31 C32 125.8(9) . . . no
Mn4 O33 C32 132.3(10) . . . no
Mn4 O36 C37 126.2(9) . . . no
Mn1 O38 C37 124.2(9) . . . no
Mn65 O69 Mn66 97.2(4) . . . no
Mn65 O69 Mn67 121.8(4) . . . no
Mn66 O69 Mn67 126.6(5) . . . no
Mn65 O70 Mn66 97.2(3) . . . no
Mn65 O70 Mn68 126.1(4) . . . no
Mn66 O70 Mn68 121.7(4) . . . no
Mn65 O71 N72 126.6(7) . . . no
Mn66 O73 N72 128.2(7) . . . no
Mn65 O75 C76 125.9(10) . . . no
O75 C76 O77 125.9(14) . . . no
O75 C76 C78 113.7(16) . . . no
O77 C76 C78 120.3(16) . . . no
Mn67 O77 C76 130.1(11) . . . no
Mn65 O80 C81 130.6(9) . . . no
Mn67 O82 C81 122.7(8) . . . no
Mn67 O85 C86 128.6(10) . . . no
Mn66 O87 C86 124.2(9) . . . no
Mn66 O90 C91 134.4(10) . . . no
Mn68 O92 C91 125.0(9) . . . no
Mn66 O95 C96 127.1(9) . . . no
Mn68 O97 C96 129.9(9) . . . no
Mn68 O100 C101 128.0(9) . . . no
Mn65 O102 C101 125.9(9) . . . no
O7 N8 O9 117.3(11) . . . no
O7 N8 O10 120.3(12) . . . no
O9 N8 O10 122.0(12) . . . no
Mn3 N41 C42 125.1(9) . . . no
Mn3 N41 C46 114.8(9) . . . no
C42 N41 C46 119.8(12) . . . no
Mn3 N52 C47 117.3(8) . . . no
Mn3 N52 C51 121.5(10) . . . no
C47 N52 C51 121.1(12) . . . no
Mn4 N53 C54 125.3(10) . . . no
Mn4 N53 C58 115.9(11) . . . no
C54 N53 C58 118.4(13) . . . no
Mn4 N64 C59 116.5(11) . . . no
Mn4 N64 C63 122.5(13) . . . no
C59 N64 C63 120.9(15) . . . no
O71 N72 O73 121.2(10) . . . no
O71 N72 O74 120.2(10) . . . no
O73 N72 O74 118.6(11) . . . no
Mn67 N105 C106 123.8(10) . . . no
Mn67 N105 C110 114.9(9) . . . no
C106 N105 C110 121.2(12) . . . no
Mn67 N116 C111 116.3(9) . . . no
Mn67 N116 C115 125.2(10) . . . no
C111 N116 C115 118.2(12) . . . no
Mn68 N117 C118 126.7(10) . . . no
Mn68 N117 C122 115.0(9) . . . no
C118 N117 C122 118.3(12) . . . no
Mn68 N128 C123 115.5(8) . . . no
Mn68 N128 C127 122.7(9) . . . no
C123 N128 C127 121.6(11) . . . no
O11 C12 O13 124.7(14) . . . no
O11 C12 C14 113.2(13) . . . no
O13 C12 C14 122.0(14) . . . no
C12 C14 C15 106.6(17) . . . no
C12 C14 C15A 119.8(25) . . . no
C15 C14 C15A 41.9(21) . . . no
C14 C15 C15A 55.(3) . . . no
C14 C15A C15 83.(4) . . . no
O16 C17 O18 124.8(14) . . . no
O16 C17 C19 120.5(15) . . . no
O18 C17 C19 114.2(15) . . . no
C17 C19 C20 110.9(13) . . . no
C17 C19 H1 109.5(16) . . . no
C17 C19 H2 111.7(15) . . . no
C20 C19 H1 108.4(16) . . . no
C20 C19 H2 110.3(15) . . . no
H1 C19 H2 106.0(14) . . . no
C19 C20 H3 114.2(15) . . . no
C19 C20 H4 110.3(15) . . . no
C19 C20 H5 112.5(17) . . . no
H3 C20 H4 105.7(17) . . . no
H3 C20 H5 107.9(16) . . . no
H4 C20 H5 105.7(15) . . . no
O21 C22 O23 124.4(14) . . . no
O21 C22 C24 119.1(14) . . . no
O23 C22 C24 116.6(13) . . . no
C22 C24 C25 114.4(14) . . . no
C22 C24 H6 109.5(14) . . . no
C22 C24 H7 109.1(13) . . . no
C25 C24 H6 110.1(15) . . . no
C25 C24 H7 108.8(15) . . . no
H6 C24 H7 104.4(14) . . . no
C24 C25 H8 109.0(18) . . . no
C24 C25 H9 112.7(18) . . . no
C24 C25 H10 110.3(16) . . . no
H8 C25 H9 107.9(18) . . . no
H8 C25 H10 107.8(19) . . . no
H9 C25 H10 109(2) . . . no
O26 C27 O28 129.3(15) . . . no
O26 C27 C29 114.3(17) . . . no
O28 C27 C29 116.2(16) . . . no
C27 C29 C30 114(2) . . . no
C27 C29 H11 110(2) . . . no
C27 C29 H12 109(2) . . . no
C30 C29 H11 108(3) . . . no
C30 C29 H12 110(3) . . . no
H11 C29 H12 107(2) . . . no
C29 C30 H13 115(4) . . . no
C29 C30 H14 113(3) . . . no
C29 C30 H15 110(3) . . . no
H13 C30 H14 109(3) . . . no
H13 C30 H15 107(3) . . . no
H14 C30 H15 102(4) . . . no
O31 C32 O33 125.2(14) . . . no
O31 C32 C34 114.2(13) . . . no
O33 C32 C34 120.4(14) . . . no
C32 C34 C35 112.6(13) . . . no
C32 C34 H16 110.7(14) . . . no
C32 C34 H17 107.9(15) . . . no
C35 C34 H16 111.2(16) . . . no
C35 C34 H17 108.6(14) . . . no
H16 C34 H17 105.5(15) . . . no
C34 C35 H18 113.6(15) . . . no
C34 C35 H19 111.2(15) . . . no
C34 C35 H20 108.7(14) . . . no
H18 C35 H19 109.3(16) . . . no
H18 C35 H20 107.7(16) . . . no
H19 C35 H20 106.0(14) . . . no
O36 C37 O38 127.0(12) . . . no
O36 C37 C39 118.5(13) . . . no
O38 C37 C39 114.5(13) . . . no
C37 C39 C40 113.9(13) . . . no
C37 C39 H21 109.0(13) . . . no
C37 C39 H22 110.0(13) . . . no
C40 C39 H21 108.8(13) . . . no
C40 C39 H22 109.6(14) . . . no
H21 C39 H22 105.0(14) . . . no
C39 C40 H23 110.2(15) . . . no
C39 C40 H24 112.7(15) . . . no
C39 C40 H25 109.7(13) . . . no
H23 C40 H24 108.3(15) . . . no
H23 C40 H25 107.6(17) . . . no
H24 C40 H25 108.2(16) . . . no
N41 C42 C43 123.9(13) . . . no
N41 C42 H26 116.3(15) . . . no
C43 C42 H26 119.7(15) . . . no
C42 C43 C44 116.0(13) . . . no
C42 C43 H27 124.0(15) . . . no
C44 C43 H27 120.0(15) . . . no
C43 C44 C45 121.4(14) . . . no
C43 C44 H28 119.8(16) . . . no
C45 C44 H28 118.8(16) . . . no
C44 C45 C46 119.0(14) . . . no
C44 C45 H29 120.1(15) . . . no
C46 C45 H29 121.0(15) . . . no
N41 C46 C45 119.8(13) . . . no
N41 C46 C47 116.2(12) . . . no
C45 C46 C47 123.9(13) . . . no
N52 C47 C46 113.2(12) . . . no
N52 C47 C48 121.0(13) . . . no
C46 C47 C48 125.8(14) . . . no
C47 C48 C49 120.6(15) . . . no
C47 C48 H30 119.7(14) . . . no
C49 C48 H30 119.8(15) . . . no
C48 C49 C50 118.2(15) . . . no
C48 C49 H31 122.1(17) . . . no
C50 C49 H31 119.7(16) . . . no
C49 C50 C51 122.1(14) . . . no
C49 C50 H32 120.2(16) . . . no
C51 C50 H32 117.6(15) . . . no
N52 C51 C50 116.9(14) . . . no
N52 C51 H33 121.0(15) . . . no
C50 C51 H33 122.1(13) . . . no
N53 C54 C55 121.9(13) . . . no
N53 C54 H34 119.7(16) . . . no
C55 C54 H34 118.4(16) . . . no
C54 C55 C56 120.2(15) . . . no
C54 C55 H35 119.4(14) . . . no
C56 C55 H35 120.4(16) . . . no
C55 C56 C57 118.7(15) . . . no
C55 C56 H36 122.1(18) . . . no
C57 C56 H36 119.2(17) . . . no
C56 C57 C58 120.1(14) . . . no
C56 C57 H37 119.6(17) . . . no
C58 C57 H37 120.2(16) . . . no
N53 C58 C57 120.6(14) . . . no
N53 C58 C59 112.5(14) . . . no
C57 C58 C59 126.8(15) . . . no
N64 C59 C58 116.1(14) . . . no
N64 C59 C60 122.7(17) . . . no
C58 C59 C60 121.2(17) . . . no
C59 C60 C61 116.7(18) . . . no
C59 C60 H38 122.7(17) . . . no
C61 C60 H38 120.5(19) . . . no
C60 C61 C62 122.7(18) . . . no
C60 C61 H39 123(2) . . . no
C62 C61 H39 115(2) . . . no
C61 C62 C63 118.5(18) . . . no
C61 C62 H40 122(2) . . . no
C63 C62 H40 120(2) . . . no
N64 C63 C62 118.5(18) . . . no
N64 C63 H41 121.6(17) . . . no
C62 C63 H41 119.8(19) . . . no
C76 C78 C79 113.3(15) . . . no
C76 C78 H42 111.3(15) . . . no
C76 C78 H43 109.5(14) . . . no
C79 C78 H42 110.6(17) . . . no
C79 C78 H43 107.7(18) . . . no
H42 C78 H43 103.9(14) . . . no
C78 C79 H44 107(2) . . . no
C78 C79 H45 113(2) . . . no
C78 C79 H46 112(2) . . . no
H44 C79 H45 105(2) . . . no
H44 C79 H46 108(2) . . . no
H45 C79 H46 111(2) . . . no
O80 C81 O82 129.5(13) . . . no
O80 C81 C83 119.4(13) . . . no
O82 C81 C83 111.0(12) . . . no
C81 C83 C84 112.8(13) . . . no
C81 C83 H47 110.7(14) . . . no
C81 C83 H48 108.6(12) . . . no
C84 C83 H47 110.5(14) . . . no
C84 C83 H48 107.6(15) . . . no
H47 C83 H48 106.5(14) . . . no
C83 C84 H49 111.3(14) . . . no
C83 C84 H50 108.4(15) . . . no
C83 C84 H51 111.3(15) . . . no
H49 C84 H50 108.8(16) . . . no
H49 C84 H51 109.4(17) . . . no
H50 C84 H51 107.5(15) . . . no
O85 C86 O87 126.2(13) . . . no
O85 C86 C88 118.8(15) . . . no
O87 C86 C88 114.9(15) . . . no
C86 C88 C89 115.6(15) . . . no
C86 C88 H52 110.6(16) . . . no
C86 C88 H53 108.8(16) . . . no
C89 C88 H52 108.1(17) . . . no
C89 C88 H53 107.4(16) . . . no
H52 C88 H53 105.9(16) . . . no
C88 C89 H54 111.4(16) . . . no
C88 C89 H55 113.2(16) . . . no
C88 C89 H56 111.3(17) . . . no
H54 C89 H55 107.4(19) . . . no
H54 C89 H56 107.2(17) . . . no
H55 C89 H56 105.9(16) . . . no
O90 C91 O92 123.0(15) . . . no
O90 C91 C93 120.5(15) . . . no
O92 C91 C93 116.5(14) . . . no
C91 C93 C94 112.2(13) . . . no
C91 C93 H57 110.6(13) . . . no
C91 C93 H58 112.0(13) . . . no
C94 C93 H57 108.3(14) . . . no
C94 C93 H58 107.2(14) . . . no
H57 C93 H58 106.3(14) . . . no
C93 C94 H59 113.1(16) . . . no
C93 C94 H60 110.8(16) . . . no
C93 C94 H61 117.0(17) . . . no
H59 C94 H60 103.0(18) . . . no
H59 C94 H61 107.6(18) . . . no
H60 C94 H61 104.1(18) . . . no
O95 C96 O97 124.7(14) . . . no
O95 C96 C98 117.3(14) . . . no
O97 C96 C98 117.9(15) . . . no
C96 C98 C99 110.2(13) . . . no
C96 C98 H62 110.6(15) . . . no
C96 C98 H63 112.8(18) . . . no
C99 C98 H62 106.4(18) . . . no
C99 C98 H63 109.2(16) . . . no
H62 C98 H63 107.4(16) . . . no
C98 C99 H64 112(2) . . . no
C98 C99 H65 111.5(18) . . . no
C98 C99 H66 108.9(18) . . . no
H64 C99 H65 109(2) . . . no
H64 C99 H66 109(2) . . . no
H65 C99 H66 107(2) . . . no
O100 C101 O102 125.7(13) . . . no
O100 C101 C103 116.9(13) . . . no
O102 C101 C103 117.2(14) . . . no
C101 C103 C104 112.0(13) . . . no
C101 C103 H67 109.3(15) . . . no
C101 C103 H68 111.0(13) . . . no
C104 C103 H67 109.6(13) . . . no
C104 C103 H68 109.9(16) . . . no
H67 C103 H68 104.8(14) . . . no
C103 C104 H69 112.8(17) . . . no
C103 C104 H70 109.9(16) . . . no
C103 C104 H71 109.5(15) . . . no
H69 C104 H70 109.2(17) . . . no
H69 C104 H71 107.6(17) . . . no
H70 C104 H71 107.6(18) . . . no
N105 C106 C107 123.2(15) . . . no
N105 C106 H72 119.9(13) . . . no
C107 C106 H72 116.9(15) . . . no
C106 C107 C108 119.0(15) . . . no
C106 C107 H73 122.1(18) . . . no
C108 C107 H73 118.9(16) . . . no
C107 C108 C109 117.7(14) . . . no
C107 C108 H74 122.4(18) . . . no
C109 C108 H74 119.9(18) . . . no
C108 C109 C110 120.1(14) . . . no
C108 C109 H75 120.1(15) . . . no
C110 C109 H75 119.8(17) . . . no
N105 C110 C109 118.7(13) . . . no
N105 C110 C111 115.9(12) . . . no
C109 C110 C111 125.3(14) . . . no
N116 C111 C110 113.5(12) . . . no
N116 C111 C112 121.4(14) . . . no
C110 C111 C112 125.1(14) . . . no
C111 C112 C113 119.7(14) . . . no
C111 C112 H76 119.1(16) . . . no
C113 C112 H76 121.2(14) . . . no
C112 C113 C114 120.4(14) . . . no
C112 C113 H77 119.9(15) . . . no
C114 C113 H77 119.7(17) . . . no
C113 C114 C115 116.6(13) . . . no
C113 C114 H78 122.7(16) . . . no
C115 C114 H78 120.7(17) . . . no
N116 C115 C114 123.8(14) . . . no
N116 C115 H79 116.9(15) . . . no
C114 C115 H79 119.3(15) . . . no
N117 C118 C119 125.1(13) . . . no
N117 C118 H80 116.9(14) . . . no
C119 C118 H80 118.0(13) . . . no
C118 C119 C120 116.4(13) . . . no
C118 C119 H81 121.6(15) . . . no
C120 C119 H81 122.0(15) . . . no
C119 C120 C121 120.0(13) . . . no
C119 C120 H82 120.3(15) . . . no
C121 C120 H82 119.7(16) . . . no
C120 C121 C122 119.3(13) . . . no
C120 C121 H83 120.8(15) . . . no
C122 C121 H83 120.0(15) . . . no
N117 C122 C121 120.9(12) . . . no
N117 C122 C123 114.2(11) . . . no
C121 C122 C123 124.9(12) . . . no
N128 C123 C122 116.2(11) . . . no
N128 C123 C124 120.8(11) . . . no
C122 C123 C124 123.0(12) . . . no
C123 C124 C125 117.9(13) . . . no
C123 C124 H84 120.1(14) . . . no
C125 C124 H84 122.0(14) . . . no
C124 C125 C126 121.1(13) . . . no
C124 C125 H85 118.2(15) . . . no
C126 C125 H85 120.6(15) . . . no
C125 C126 C127 117.1(14) . . . no
C125 C126 H86 119.1(15) . . . no
C127 C126 H86 123.8(16) . . . no
N128 C127 C126 121.4(13) . . . no
N128 C127 H87 120.9(13) . . . no
C126 C127 H87 117.7(14) . . . no
Cl140 C139 Cl141 115.2(10) . . . no
Cl140 C139 H88 108.8(14) . . . no
Cl140 C139 H89 109.1(13) . . . no
Cl141 C139 H88 109.3(13) . . . no
Cl141 C139 H89 109.2(13) . . . no
H88 C139 H89 104.7(16) . . . no
Cl143 C142 Cl144 113.7(12) . . . no
Cl143 C142 H90 110.7(18) . . . no
Cl143 C142 H91 109.8(16) . . . no
Cl144 C142 H90 109.6(16) . . . no
Cl144 C142 H91 108.7(18) . . . no
H90 C142 H91 103.9(18) . . . no
Cl146 C145 Cl147 113.6(15) . . . no
Cl146 C145 H92 105(2) . . . no
Cl146 C145 H93 118(3) . . . no
Cl147 C145 H92 102(3) . . . no
Cl147 C145 H93 114(2) . . . no
H92 C145 H93 102(3) . . . no
C153 C148 C154 64(2) . . . no
C150 C149 C153 162(3) . . . no
C150 C149 C154 116(2) . . . no
C153 C149 C154 77(2) . . . no
C149 C150 C151 105(2) . . . no
C150 C151 C152 118(3) . . . no
C148 C153 C149 98(2) . . . no
C148 C153 C154 41.7(13) . . . no
C149 C153 C154 60.7(19) . . . no
C148 C154 C149 111(3) . . . no
C148 C154 C153 74(2) . . . no
C149 C154 C153 42.4(13) . . . no

loop_
_geom_bond_atom_site_label_1
_geom_bond_atom_site_label_2
_geom_bond_distance
_geom_bond_site_symmetry_1
_geom_bond_site_symmetry_2
_geom_bond_publ_flag
Mn1 Mn2 2.854(3) . . no
Mn1 O5 1.900(8) . . no
Mn1 O6 1.894(8) . . no
Mn1 O7 2.351(9) . . no
Mn1 O11 1.955(9) . . no
Mn1 O16 2.133(9) . . no
Mn1 O38 1.942(9) . . no
Mn2 O5 1.896(8) . . no
Mn2 O6 1.864(8) . . no
Mn2 O9 2.317(9) . . no
Mn2 O23 1.942(8) . . no
Mn2 O26 2.123(10) . . no
Mn2 O31 1.959(9) . . no
Mn3 O5 1.844(8) . . no
Mn3 O13 2.201(9) . . no
Mn3 O18 1.916(8) . . no
Mn3 O21 2.143(9) . . no
Mn3 N41 2.056(11) . . no
Mn3 N52 2.033(11) . . no
Mn4 O6 1.858(8) . . no
Mn4 O28 1.926(11) . . no
Mn4 O33 2.137(10) . . no
Mn4 O36 2.117(10) . . no
Mn4 N53 2.057(12) . . no
Mn4 N64 2.010(12) . . no
Mn65 Mn66 2.847(3) . . no
Mn65 O69 1.892(9) . . no
Mn65 O70 1.909(7) . . no
Mn65 O71 2.367(9) . . no
Mn65 O75 1.916(9) . . no
Mn65 O80 2.160(9) . . no
Mn65 O102 1.912(8) . . no
Mn66 O69 1.904(8) . . no
Mn66 O70 1.887(8) . . no
Mn66 O73 2.262(9) . . no
Mn66 O87 1.922(9) . . no
Mn66 O90 2.127(10) . . no
Mn66 O95 1.957(9) . . no
Mn67 O69 1.843(8) . . no
Mn67 O77 2.111(11) . . no
Mn67 O82 1.944(9) . . no
Mn67 O85 2.136(10) . . no
Mn67 N105 2.072(11) . . no
Mn67 N116 2.045(11) . . no
Mn68 O70 1.838(8) . . no
Mn68 O92 1.916(9) . . no
Mn68 O97 2.182(9) . . no
Mn68 O100 2.150(9) . . no
Mn68 N117 2.050(10) . . no
Mn68 N128 2.054(10) . . no
Cl129 O130 1.407(12) . . no
Cl129 O131 1.395(12) . . no
Cl129 O132 1.432(11) . . no
Cl129 O133 1.399(12) . . no
Cl134 O135 1.409(10) . . no
Cl134 O136 1.431(10) . . no
Cl134 O137 1.395(13) . . no
Cl134 O138 1.451(11) . . no
Cl140 Cl141 2.898(6) . . no
Cl140 C139 1.661(17) . . no
Cl141 C139 1.770(16) . . no
Cl143 Cl144 2.858(12) . . no
Cl143 C142 1.72(2) . . no
Cl143 C142 1.72(2) . . no
Cl144 C142 1.70(2) . . no
Cl144 C142 1.70(2) . . no
Cl146 Cl147 2.880(10) . . no
Cl146 Cl147 2.880(10) . . no
Cl146 C145 1.71(3) . . no
Cl146 C145 1.71(3) . . no
Cl147 C145 1.73(3) . . no
O7 N8 1.276(12) . . no
O9 N8 1.286(12) . . no
O10 N8 1.183(13) . . no
O11 C12 1.285(15) . . no
O13 C12 1.239(15) . . no
O16 C17 1.239(18) . . no
O18 C17 1.297(18) . . no
O21 C22 1.251(15) . . no
O23 C22 1.290(16) . . no
O26 C27 1.259(17) . . no
O28 C27 1.238(18) . . no
O31 C32 1.311(16) . . no
O33 C32 1.230(15) . . no
O36 C37 1.244(16) . . no
O38 C37 1.279(15) . . no
O71 N72 1.270(12) . . no
O73 N72 1.245(12) . . no
O74 N72 1.225(12) . . no
O75 C76 1.320(19) . . no
C76 O77 1.260(19) . . no
C76 C78 1.54(2) . . no
O80 C81 1.225(15) . . no
O82 C81 1.309(15) . . no
O85 C86 1.228(17) . . no
O87 C86 1.330(16) . . no
O90 C91 1.250(17) . . no
O92 C91 1.323(17) . . no
O95 C96 1.254(16) . . no
O97 C96 1.274(15) . . no
O100 C101 1.284(16) . . no
O102 C101 1.266(16) . . no
N41 C42 1.345(16) . . no
N41 C46 1.341(15) . . no
N52 C47 1.340(16) . . no
N52 C51 1.361(15) . . no
N53 C54 1.343(17) . . no
N53 C58 1.355(17) . . no
N64 C59 1.336(19) . . no
N64 C63 1.34(2) . . no
N105 C106 1.309(16) . . no
N105 C110 1.353(15) . . no
N116 C111 1.372(16) . . no
N116 C115 1.311(17) . . no
N117 C118 1.312(15) . . no
N117 C122 1.379(15) . . no
N128 C123 1.333(14) . . no
N128 C127 1.351(16) . . no
C12 C14 1.51(2) . . no
C14 C15 1.58(4) . . no
C14 C15A 1.30(5) . . no
C15 C15A 1.06(5) . . no
C17 C19 1.52(2) . . no
C19 C20 1.51(2) . . no
C19 H1 0.977(19) . . no
C19 H2 0.965(19) . . no
C20 H3 0.960(14) . . no
C20 H4 0.986(19) . . no
C20 H5 0.960(16) . . no
C22 C24 1.474(18) . . no
C24 C25 1.43(2) . . no
C24 H6 0.976(15) . . no
C24 H7 0.988(14) . . no
C25 H8 0.966(18) . . no
C25 H9 0.952(18) . . no
C25 H10 0.95(2) . . no
C27 C29 1.49(3) . . no
C29 C30 1.33(3) . . no
C29 H11 0.95(2) . . no
C29 H12 0.98(2) . . no
C30 H13 0.92(4) . . no
C30 H14 0.99(3) . . no
C30 H15 1.01(4) . . no
C32 C34 1.53(2) . . no
C34 C35 1.49(2) . . no
C34 H16 0.960(17) . . no
C34 H17 0.989(17) . . no
C35 H18 0.940(15) . . no
C35 H19 0.962(17) . . no
C35 H20 0.981(16) . . no
C37 C39 1.528(18) . . no
C39 C40 1.491(19) . . no
C39 H21 0.984(14) . . no
C39 H22 0.971(16) . . no
C40 H23 0.961(19) . . no
C40 H24 0.953(15) . . no
C40 H25 0.962(16) . . no
C42 C43 1.370(19) . . no
C42 H26 1.002(13) . . no
C43 C44 1.393(19) . . no
C43 H27 0.980(14) . . no
C44 C45 1.37(2) . . no
C44 H28 0.975(15) . . no
C45 C46 1.402(18) . . no
C45 H29 0.992(16) . . no
C46 C47 1.461(17) . . no
C47 C48 1.359(18) . . no
C48 C49 1.357(19) . . no
C48 H30 0.965(15) . . no
C49 C50 1.36(2) . . no
C49 H31 0.975(15) . . no
C50 C51 1.40(2) . . no
C50 H32 0.983(15) . . no
C51 H33 0.979(15) . . no
C54 C55 1.375(19) . . no
C54 H34 0.974(14) . . no
C55 C56 1.344(19) . . no
C55 H35 0.993(15) . . no
C56 C57 1.38(2) . . no
C56 H36 0.997(16) . . no
C57 C58 1.382(19) . . no
C57 H37 0.966(13) . . no
C58 C59 1.45(2) . . no
C59 C60 1.42(2) . . no
C60 C61 1.31(2) . . no
C60 H38 0.976(18) . . no
C61 C62 1.40(2) . . no
C61 H39 0.984(18) . . no
C62 C63 1.42(2) . . no
C62 H40 1.00(2) . . no
C63 H41 1.02(2) . . no
C78 C79 1.38(2) . . no
C78 H42 0.988(15) . . no
C78 H43 0.982(15) . . no
C79 H44 1.00(3) . . no
C79 H45 0.959(18) . . no
C79 H46 0.92(2) . . no
C81 C83 1.559(19) . . no
C83 C84 1.474(19) . . no
C83 H47 0.952(16) . . no
C83 H48 0.984(16) . . no
C84 H49 0.942(18) . . no
C84 H50 0.965(16) . . no
C84 H51 0.958(15) . . no
C86 C88 1.50(2) . . no
C88 C89 1.44(2) . . no
C88 H52 0.960(18) . . no
C88 H53 0.984(19) . . no
C89 H54 0.955(19) . . no
C89 H55 0.971(17) . . no
C89 H56 0.973(19) . . no
C91 C93 1.502(19) . . no
C93 C94 1.50(2) . . no
C93 H57 0.975(15) . . no
C93 H58 0.963(15) . . no
C94 H59 0.97(2) . . no
C94 H60 1.01(2) . . no
C94 H61 0.953(16) . . no
C96 C98 1.49(2) . . no
C98 C99 1.53(2) . . no
C98 H62 0.977(19) . . no
C98 H63 0.948(17) . . no
C99 H64 0.94(2) . . no
C99 H65 0.968(17) . . no
C99 H66 0.97(2) . . no
C101 C103 1.506(19) . . no
C103 C104 1.50(2) . . no
C103 H67 0.988(17) . . no
C103 H68 0.970(14) . . no
C104 H69 0.952(16) . . no
C104 H70 0.952(19) . . no
C104 H71 0.970(17) . . no
C106 C107 1.367(19) . . no
C106 H72 0.990(15) . . no
C107 C108 1.39(2) . . no
C107 H73 0.975(16) . . no
C108 C109 1.41(2) . . no
C108 H74 0.991(15) . . no
C109 C110 1.401(17) . . no
C109 H75 0.970(14) . . no
C110 C111 1.474(18) . . no
C111 C112 1.369(18) . . no
C112 C113 1.38(2) . . no
C112 H76 0.995(15) . . no
C113 C114 1.37(2) . . no
C113 H77 0.970(14) . . no
C114 C115 1.421(19) . . no
C114 H78 0.971(14) . . no
C115 H79 0.991(14) . . no
C118 C119 1.393(18) . . no
C118 H80 0.986(14) . . no
C119 C120 1.402(19) . . no
C119 H81 0.977(14) . . no
C120 C121 1.388(19) . . no
C120 H82 0.983(15) . . no
C121 C122 1.390(17) . . no
C121 H83 0.973(14) . . no
C122 C123 1.451(16) . . no
C123 C124 1.398(17) . . no
C124 C125 1.374(18) . . no
C124 H84 0.989(15) . . no
C125 C126 1.421(19) . . no
C125 H85 0.976(14) . . no
C126 C127 1.372(19) . . no
C126 H86 0.965(15) . . no
C127 H87 0.975(14) . . no
C139 H88 0.98(2) . . no
C139 H89 0.977(18) . . no
C142 H90 0.98(2) . . no
C142 H91 0.99(2) . . no
C145 H92 1.11(5) . . no
C145 H93 0.88(3) . . no
C148 C153 1.86(4) . . no
C148 C154 1.29(4) . . no
C148 C154 1.29(4) . . no
C149 C150 1.43(3) . . no
C149 C153 1.21(3) . . no
C149 C154 1.56(3) . . no
C150 C151 1.40(3) . . no
C151 C152 1.43(4) . . no
C151 C152 1.43(4) . . no
C153 C154 1.74(4) . . no
